data_4510359
loop_
_publ_author_name
'Fornalczyk, Gregor'
'Valldor, Martin'
'Mathur, Sanjay'

_publ_section_title
;
 Monomeric Iron Heteroarylalkenolates: Structural Design Concepts and
 Investigations on Their Application in Chemical Vapor Deposition
;
_journal_issue 4
_journal_name_full 'Crystal Growth &amp; Design'
_journal_page_first 1811
_journal_paper_doi 10.1021/cg401930n
_journal_volume 14
_journal_year 2014
_chemical_formula_sum 'C32 H28 F12 Fe2 N4 O4 S4'
_chemical_formula_weight 1000.52
_chemical_name_systematic
;
 ?
;
_space_group_IT_number 15
_symmetry_cell_setting monoclinic
_symmetry_space_group_name_Hall '-C 2yc'
_symmetry_space_group_name_H-M 'C 1 2/c 1'
_atom_sites_solution_hydrogens geom
_atom_sites_solution_primary direct
_atom_sites_solution_secondary difmap
_audit_creation_method SHELXL-97
_cell_angle_alpha 90.000(5)
_cell_angle_beta 104.012(5)
_cell_angle_gamma 90.000(5)
_cell_formula_units_Z 4
_cell_length_a 12.323(5)
_cell_length_b 18.408(5)
_cell_length_c 18.015(5)
_cell_measurement_temperature 293(2)
_cell_volume 3965(2)
_computing_cell_refinement 'X-Area (Stoe & Cie, 2001)'
_computing_data_collection 'X-Area (Stoe & Cie, 2001)'
_computing_data_reduction 'X-Area (Stoe & Cie, 2001)'
_computing_structure_refinement 'SHELXL-97 (Sheldrick, 1997)'
_computing_structure_solution 'SHELXS-97 (Sheldrick, 1990)'
_diffrn_ambient_temperature 293(2)
_diffrn_detector_area_resol_mean 'not measured'
_diffrn_measured_fraction_theta_full 0.992
_diffrn_measured_fraction_theta_max 0.992
_diffrn_radiation_monochromator graphite
_diffrn_radiation_source 'fine-focus sealed tube'
_diffrn_radiation_type MoK\a
_diffrn_radiation_wavelength 0.71073
_diffrn_reflns_av_R_equivalents 0.1394
_diffrn_reflns_av_sigmaI/netI 0.0641
_diffrn_reflns_limit_h_max 15
_diffrn_reflns_limit_h_min -15
_diffrn_reflns_limit_k_max 23
_diffrn_reflns_limit_k_min -22
_diffrn_reflns_limit_l_max 22
_diffrn_reflns_limit_l_min -22
_diffrn_reflns_number 25910
_diffrn_reflns_theta_full 26.82
_diffrn_reflns_theta_max 26.82
_diffrn_reflns_theta_min 2.03
_diffrn_standards_decay_% 'not measured'
_diffrn_standards_interval_count 'not measured'
_diffrn_standards_interval_time 'not measured'
_diffrn_standards_number 'not measured'
_exptl_absorpt_coefficient_mu 1.041
_exptl_absorpt_correction_T_max 0.9095
_exptl_absorpt_correction_T_min 0.6305
_exptl_absorpt_correction_type numerical
_exptl_absorpt_process_details
; 
The absorption correction (X-RED; Stoe & Cie, 2001)
was performed after optimizing the crystal shape
using X-SHAPE (Stoe & Cie, 1999).
;
_exptl_crystal_density_diffrn 1.676
_exptl_crystal_density_method 'not measured'
_exptl_crystal_F_000 2016
_exptl_crystal_size_max 0.5
_exptl_crystal_size_mid 0.3
_exptl_crystal_size_min 0.2
_refine_diff_density_max 0.345
_refine_diff_density_min -0.341
_refine_diff_density_rms 0.073
_refine_ls_extinction_coef 0.0022(4)
_refine_ls_extinction_expression Fc^*^=kFc[1+0.001xFc^2^\l^3^/sin(2\q)]^-1/4^
_refine_ls_extinction_method SHELXL
_refine_ls_goodness_of_fit_ref 1.031
_refine_ls_hydrogen_treatment constr
_refine_ls_matrix_type full
_refine_ls_number_parameters 263
_refine_ls_number_reflns 4214
_refine_ls_number_restraints 0
_refine_ls_restrained_S_all 1.031
_refine_ls_R_factor_all 0.0721
_refine_ls_R_factor_gt 0.0489
_refine_ls_shift/su_max 0.001
_refine_ls_shift/su_mean 0.000
_refine_ls_structure_factor_coef Fsqd
_refine_ls_weighting_details 'calc w=1/[\s^2^(Fo^2^)+(0.0789P)^2^+1.0725P] where P=(Fo^2^+2Fc^2^)/3'
_refine_ls_weighting_scheme calc
_refine_ls_wR_factor_gt 0.1347
_refine_ls_wR_factor_ref 0.1536
_reflns_number_gt 2844
_reflns_number_total 4214
_reflns_threshold_expression >2sigma(I)
_cod_data_source_file cg401930n_si_003.cif
_cod_data_source_block '[Fe(DMTTFP)2]'
_cod_original_sg_symbol_H-M C2/c
_cod_database_code 4510359

loop_
_symmetry_equiv_pos_as_xyz
'x, y, z'
'-x, y, -z+1/2'
'x+1/2, y+1/2, z'
'-x+1/2, y+1/2, -z+1/2'
'-x, -y, -z'
'x, -y, z-1/2'
'-x+1/2, -y+1/2, -z'
'x+1/2, -y+1/2, z-1/2'

loop_
_atom_site_label
_atom_site_type_symbol
_atom_site_fract_x
_atom_site_fract_y
_atom_site_fract_z
_atom_site_U_iso_or_equiv
_atom_site_adp_type
_atom_site_occupancy
_atom_site_symmetry_multiplicity
_atom_site_calc_flag
_atom_site_refinement_flags
Fe01 Fe 0.89081(4) 0.12752(3) 0.02006(3) 0.0713(2) Uani 1 1 d .
S1 S 0.87391(9) 0.35551(5) 0.11410(5) 0.0803(3) Uani 1 1 d .
S2 S 1.12482(9) -0.03378(6) 0.16909(6) 0.0870(3) Uani 1 1 d .
O2 O 0.7825(2) 0.05409(13) 0.02634(14) 0.0792(6) Uani 1 1 d .
O1 O 0.9266(2) 0.18150(14) -0.06199(13) 0.0812(7) Uani 1 1 d .
F5 F 1.0771(2) 0.2503(2) -0.13274(16) 0.1293(10) Uani 1 1 d .
F6 F 0.9116(3) 0.2475(2) -0.19974(13) 0.1439(13) Uani 1 1 d .
N2 N 1.0204(2) 0.06669(14) 0.08402(15) 0.0677(6) Uani 1 1 d .
F4 F 0.9777(3) 0.34486(18) -0.14630(17) 0.1376(11) Uani 1 1 d .
F3 F 0.7097(2) -0.11459(16) 0.0889(2) 0.1304(11) Uani 1 1 d .
N1 N 0.8785(2) 0.22162(14) 0.08011(14) 0.0653(6) Uani 1 1 d .
F1 F 0.6328(3) -0.0145(2) 0.1004(2) 0.1473(13) Uani 1 1 d .
F2 F 0.6312(2) -0.05476(19) -0.00896(16) 0.1313(11) Uani 1 1 d .
C4 C 1.0041(3) 0.00190(18) 0.11302(19) 0.0714(8) Uani 1 1 d .
C11 C 0.9190(3) 0.30330(19) -0.01813(18) 0.0727(8) Uani 1 1 d .
H11 H 0.9264 0.3517 -0.0309 0.087 Uiso 1 1 calc R
C3 C 0.8985(3) -0.03452(19) 0.1027(2) 0.0757(9) Uani 1 1 d .
H3 H 0.8977 -0.0801 0.1248 0.091 Uiso 1 1 calc R
C14 C 0.8583(3) 0.22501(19) 0.15302(17) 0.0689(8) Uani 1 1 d .
C6 C 1.1316(3) 0.08789(19) 0.10662(19) 0.0726(8) Uani 1 1 d .
C2 C 0.8016(3) -0.00704(19) 0.06345(19) 0.0724(8) Uani 1 1 d .
C10 C 0.9354(3) 0.2517(2) -0.06665(17) 0.0708(8) Uani 1 1 d .
C5 C 1.1996(3) 0.0412(2) 0.1539(2) 0.0791(9) Uani 1 1 d .
C13 C 0.8538(3) 0.2927(2) 0.18030(19) 0.0749(9) Uani 1 1 d .
C9 C 0.9745(3) 0.2732(3) -0.1368(2) 0.0917(12) Uani 1 1 d .
C8 C 1.3233(3) 0.0463(3) 0.1890(3) 0.1021(13) Uani 1 1 d .
H8A H 1.3474 0.0042 0.2200 0.153 Uiso 1 1 calc R
H8B H 1.3386 0.0892 0.2201 0.153 Uiso 1 1 calc R
H8C H 1.3627 0.0489 0.1491 0.153 Uiso 1 1 calc R
C7 C 1.1641(3) 0.1595(2) 0.0790(3) 0.0914(11) Uani 1 1 d .
H7A H 1.0996 0.1818 0.0462 0.137 Uiso 1 1 calc R
H7B H 1.2204 0.1521 0.0511 0.137 Uiso 1 1 calc R
H7C H 1.1930 0.1906 0.1221 0.137 Uiso 1 1 calc R
C15 C 0.8416(4) 0.1554(2) 0.1915(2) 0.0884(11) Uani 1 1 d .
H15A H 0.8508 0.1152 0.1596 0.133 Uiso 1 1 calc R
H15B H 0.7677 0.1544 0.2000 0.133 Uiso 1 1 calc R
H15C H 0.8957 0.1520 0.2397 0.133 Uiso 1 1 calc R
C12 C 0.8905(3) 0.28729(17) 0.05274(17) 0.0659(7) Uani 1 1 d .
C1 C 0.6944(4) -0.0481(2) 0.0612(2) 0.0891(11) Uani 1 1 d .
C16 C 0.8343(4) 0.3167(3) 0.2560(2) 0.0947(12) Uani 1 1 d .
H16A H 0.8346 0.3688 0.2584 0.142 Uiso 1 1 calc R
H16B H 0.8925 0.2978 0.2969 0.142 Uiso 1 1 calc R
H16C H 0.7632 0.2987 0.2611 0.142 Uiso 1 1 calc R

loop_
_atom_site_aniso_label
_atom_site_aniso_U_11
_atom_site_aniso_U_22
_atom_site_aniso_U_33
_atom_site_aniso_U_23
_atom_site_aniso_U_13
_atom_site_aniso_U_12
Fe01 0.0835(4) 0.0660(3) 0.0685(3) 0.0025(2) 0.0265(2) -0.0085(2)
S1 0.0926(6) 0.0709(5) 0.0751(5) -0.0042(4) 0.0158(5) 0.0021(4)
S2 0.0877(6) 0.0776(6) 0.0897(6) -0.0007(5) 0.0100(5) 0.0010(5)
O2 0.0813(15) 0.0779(15) 0.0773(14) 0.0093(11) 0.0168(12) -0.0097(12)
O1 0.1035(18) 0.0789(15) 0.0670(13) -0.0038(11) 0.0320(12) -0.0162(13)
F5 0.1025(19) 0.192(3) 0.1091(18) 0.025(2) 0.0557(15) -0.0069(19)
F6 0.140(2) 0.235(4) 0.0607(12) -0.0078(17) 0.0317(14) -0.075(2)
N2 0.0760(16) 0.0658(14) 0.0655(14) -0.0084(12) 0.0250(12) -0.0088(13)
F4 0.189(3) 0.127(2) 0.114(2) 0.0366(18) 0.071(2) -0.025(2)
F3 0.121(2) 0.113(2) 0.156(3) 0.0398(18) 0.032(2) -0.0351(17)
N1 0.0723(16) 0.0689(15) 0.0577(13) 0.0034(11) 0.0217(12) -0.0030(12)
F1 0.119(2) 0.168(3) 0.183(3) -0.036(2) 0.091(2) -0.037(2)
F2 0.1128(19) 0.167(3) 0.1031(19) 0.0058(17) 0.0041(15) -0.0628(19)
C4 0.078(2) 0.0685(18) 0.0678(17) -0.0064(14) 0.0181(15) -0.0029(16)
C11 0.078(2) 0.073(2) 0.0672(18) 0.0125(15) 0.0169(16) -0.0104(16)
C3 0.086(2) 0.0696(19) 0.0727(19) 0.0035(15) 0.0211(18) -0.0114(17)
C14 0.0702(18) 0.081(2) 0.0567(15) 0.0041(15) 0.0180(13) 0.0027(15)
C6 0.077(2) 0.074(2) 0.0703(19) -0.0164(16) 0.0236(16) -0.0089(16)
C2 0.079(2) 0.074(2) 0.0671(18) -0.0011(15) 0.0216(16) -0.0128(16)
C10 0.0685(19) 0.087(2) 0.0572(16) 0.0071(15) 0.0158(14) -0.0156(16)
C5 0.078(2) 0.079(2) 0.079(2) -0.0166(17) 0.0168(17) -0.0029(17)
C13 0.076(2) 0.087(2) 0.0601(17) -0.0040(15) 0.0147(15) 0.0043(17)
C9 0.082(3) 0.123(3) 0.073(2) 0.013(2) 0.0243(19) -0.023(2)
C8 0.079(2) 0.112(3) 0.109(3) -0.021(3) 0.010(2) -0.007(2)
C7 0.087(3) 0.085(2) 0.104(3) -0.008(2) 0.028(2) -0.020(2)
C15 0.111(3) 0.093(2) 0.070(2) 0.0135(18) 0.038(2) 0.003(2)
C12 0.0673(18) 0.0681(18) 0.0607(16) 0.0028(13) 0.0126(13) -0.0051(14)
C1 0.089(3) 0.097(3) 0.084(2) 0.007(2) 0.025(2) -0.021(2)
C16 0.095(3) 0.119(3) 0.071(2) -0.019(2) 0.0229(19) 0.010(2)

loop_
_atom_type_symbol
_atom_type_description
_atom_type_scat_dispersion_real
_atom_type_scat_dispersion_imag
_atom_type_scat_source
C C 0.0033 0.0016 'International Tables Vol C Tables 4.2.6.8 and 6.1.1.4'
H H 0.0000 0.0000 'International Tables Vol C Tables 4.2.6.8 and 6.1.1.4'
N N 0.0061 0.0033 'International Tables Vol C Tables 4.2.6.8 and 6.1.1.4'
O O 0.0106 0.0060 'International Tables Vol C Tables 4.2.6.8 and 6.1.1.4'
F F 0.0171 0.0103 'International Tables Vol C Tables 4.2.6.8 and 6.1.1.4'
S S 0.1246 0.1234 'International Tables Vol C Tables 4.2.6.8 and 6.1.1.4'
Fe Fe 0.3463 0.8444 'International Tables Vol C Tables 4.2.6.8 and 6.1.1.4'

loop_
_geom_angle_atom_site_label_1
_geom_angle_atom_site_label_2
_geom_angle_atom_site_label_3
_geom_angle
O1 Fe01 O2 134.57(11)
O1 Fe01 N2 114.90(11)
O2 Fe01 N2 92.30(11)
O1 Fe01 N1 91.65(10)
O2 Fe01 N1 114.73(11)
N2 Fe01 N1 107.94(10)
C12 S1 C13 90.82(17)
C4 S2 C5 91.19(18)
C2 O2 Fe01 126.6(2)
C10 O1 Fe01 127.0(2)
C4 N2 C6 111.5(3)
C4 N2 Fe01 122.3(2)
C6 N2 Fe01 126.0(2)
C12 N1 C14 111.7(3)
C12 N1 Fe01 122.7(2)
C14 N1 Fe01 125.6(2)
N2 C4 C3 125.7(3)
N2 C4 S2 112.4(3)
C3 C4 S2 121.8(3)
C10 C11 C12 122.9(3)
C2 C3 C4 124.0(3)
C13 C14 N1 114.7(3)
C13 C14 C15 127.0(3)
N1 C14 C15 118.3(3)
C5 C6 N2 115.1(3)
C5 C6 C7 126.6(3)
N2 C6 C7 118.3(3)
O2 C2 C3 129.0(3)
O2 C2 C1 111.7(3)
C3 C2 C1 119.3(3)
O1 C10 C11 129.4(3)
O1 C10 C9 111.2(3)
C11 C10 C9 119.3(3)
C6 C5 C8 129.4(4)
C6 C5 S2 109.7(3)
C8 C5 S2 120.8(3)
C14 C13 C16 129.2(4)
C14 C13 S1 110.1(2)
C16 C13 S1 120.8(3)
F6 C9 F5 107.1(4)
F6 C9 F4 106.1(4)
F5 C9 F4 105.4(4)
F6 C9 C10 113.0(3)
F5 C9 C10 111.5(3)
F4 C9 C10 113.1(4)
N1 C12 C11 126.2(3)
N1 C12 S1 112.7(2)
C11 C12 S1 121.0(2)
F1 C1 F3 106.6(4)
F1 C1 F2 106.0(4)
F3 C1 F2 105.8(4)
F1 C1 C2 111.5(4)
F3 C1 C2 114.1(4)
F2 C1 C2 112.3(3)

loop_
_geom_bond_atom_site_label_1
_geom_bond_atom_site_label_2
_geom_bond_distance
Fe01 O1 1.919(2)
Fe01 O2 1.922(2)
Fe01 N2 2.059(3)
Fe01 N1 2.067(3)
S1 C12 1.717(3)
S1 C13 1.722(4)
S2 C4 1.714(4)
S2 C5 1.717(4)
O2 C2 1.301(4)
O1 C10 1.301(4)
F5 C9 1.317(5)
F6 C9 1.298(5)
N2 C4 1.336(4)
N2 C6 1.389(4)
F4 C9 1.333(5)
F3 C1 1.318(5)
N1 C12 1.327(4)
N1 C14 1.396(4)
F1 C1 1.309(5)
F2 C1 1.321(5)
C4 C3 1.435(5)
C11 C10 1.339(5)
C11 C12 1.435(5)
C3 C2 1.331(5)
C14 C13 1.346(5)
C14 C15 1.494(5)
C6 C5 1.349(5)
C6 C7 1.498(5)
C2 C1 1.515(5)
C10 C9 1.510(5)
C5 C8 1.505(5)
C13 C16 1.508(5)
